data_4349123
loop_
_publ_author_name
'Gee, William J.'
'Cadman, Laura K.'
'Amer Hamzah, Harina'
'Mahon, Mary F.'
'Raithby, Paul R.'
'Burrows, Andrew D.'

_publ_section_title
;
 Furnishing Amine-Functionalized Metal-Organic Frameworks with the
 \b-Amidoketone Group by Postsynthetic Modification.
;
_journal_issue 21
_journal_name_full 'Inorganic chemistry'
_journal_page_first 10839
_journal_page_last 10842
_journal_paper_doi 10.1021/acs.inorgchem.6b01917
_journal_volume 55
_journal_year 2016
_chemical_formula_moiety 'C6.76 H2.34 N O2.84 Zn0.5'
_chemical_formula_sum 'C7.93 H8.93 N1.25 O3.09 Zn0.5'
_chemical_formula_weight 203.88
_space_group_crystal_system monoclinic
_space_group_IT_number 12
_space_group_name_Hall '-C 2y'
_space_group_name_H-M_alt 'C 1 2/m 1'
_atom_sites_solution_hydrogens geom
_audit_creation_date
;
'Wed Jun 03 09:45:09 2015'
;
_audit_creation_method
;
CrysAlisPro, Agilent Technologies,
Version 1.171.37.33 (release 27-03-2014 CrysAlis171 .NET)
(compiled Mar 27 2014,17:12:48)
;
_cell_angle_alpha 90
_cell_angle_beta 100.729(10)
_cell_angle_gamma 90
_cell_formula_units_Z 8
_cell_length_a 14.299(2)
_cell_length_b 16.325(2)
_cell_length_c 9.5574(7)
_cell_measurement_reflns_used 1718
_cell_measurement_temperature 150(2)
_cell_measurement_theta_max 28.1890
_cell_measurement_theta_min 4.1140
_cell_volume 2192.0(4)
_computing_cell_refinement
;
CrysAlisPro, Agilent Technologies,
Version 1.171.37.33 (release 27-03-2014 CrysAlis171 .NET)
(compiled Mar 27 2014,17:12:48)
;
_computing_data_collection
;
CrysAlisPro, Agilent Technologies,
Version 1.171.37.33 (release 27-03-2014 CrysAlis171 .NET)
(compiled Mar 27 2014,17:12:48)
;
_computing_data_reduction
;
CrysAlisPro, Agilent Technologies,
Version 1.171.37.33 (release 27-03-2014 CrysAlis171 .NET)
(compiled Mar 27 2014,17:12:48)
;
_computing_structure_refinement 'SHELXL-2014 (Sheldrick, 2014)'
_diffrn_ambient_temperature 150(2)
_diffrn_detector 'CCD plate'
_diffrn_detector_area_resol_mean 16.1468
_diffrn_detector_type EosS2
_diffrn_measured_fraction_theta_full 0.948
_diffrn_measured_fraction_theta_max 0.983
_diffrn_measurement_device 'four-circle diffractometer'
_diffrn_measurement_device_type 'New Xcalibur, EosS2'
_diffrn_measurement_method '\w scans'
_diffrn_radiation_monochromator graphite
_diffrn_radiation_probe x-ray
_diffrn_radiation_type MoK\a
_diffrn_radiation_wavelength 0.71073
_diffrn_reflns_av_unetI/netI 0.0718
_diffrn_reflns_Laue_measured_fraction_full 0.948
_diffrn_reflns_Laue_measured_fraction_max 0.983
_diffrn_reflns_limit_h_max 19
_diffrn_reflns_limit_h_min -16
_diffrn_reflns_limit_k_max 22
_diffrn_reflns_limit_k_min -14
_diffrn_reflns_limit_l_max 12
_diffrn_reflns_limit_l_min -12
_diffrn_reflns_number 4810
_diffrn_reflns_point_group_measured_fraction_full 0.948
_diffrn_reflns_point_group_measured_fraction_max 0.983
_diffrn_reflns_theta_full 26.000
_diffrn_reflns_theta_max 25.669
_diffrn_reflns_theta_min 3.827
_diffrn_source 'Enhance (Mo) X-ray Source'
_exptl_absorpt_coefficient_mu 1.150
_exptl_absorpt_correction_T_max 1.00000
_exptl_absorpt_correction_T_min 0.84175
_exptl_absorpt_correction_type multi-scan
_exptl_absorpt_process_details
;
CrysAlisPro, Agilent Technologies,
Version 1.171.37.33 (release 27-03-2014 CrysAlis171 .NET)
(compiled Mar 27 2014,17:12:48)
Empirical absorption correction using spherical harmonics,
 implemented in SCALE3 ABSPACK scaling algorithm.
;
_exptl_crystal_colour colourless
_exptl_crystal_density_diffrn 1.236
_exptl_crystal_description block
_exptl_crystal_F_000 840
_exptl_crystal_size_max 0.2104
_exptl_crystal_size_mid 0.1323
_exptl_crystal_size_min 0.0982
_refine_diff_density_max 1.207
_refine_diff_density_min -0.616
_refine_diff_density_rms 0.147
_refine_ls_extinction_method none
_refine_ls_goodness_of_fit_ref 1.090
_refine_ls_hydrogen_treatment constr
_refine_ls_matrix_type full
_refine_ls_number_parameters 139
_refine_ls_number_reflns 2125
_refine_ls_number_restraints 56
_refine_ls_restrained_S_all 1.124
_refine_ls_R_factor_all 0.0836
_refine_ls_R_factor_gt 0.0734
_refine_ls_shift/su_max 0.000
_refine_ls_shift/su_mean 0.000
_refine_ls_structure_factor_coef Fsqd
_refine_ls_weighting_details 'w=1/[\s^2^(Fo^2^)+(0.1405P)^2^+5.5518P] where P=(Fo^2^+2Fc^2^)/3'
_refine_ls_weighting_scheme calc
_refine_ls_wR_factor_gt 0.2111
_refine_ls_wR_factor_ref 0.2206
_reflns_Friedel_coverage 0.000
_reflns_number_gt 1817
_reflns_number_total 2125
_reflns_threshold_expression 'I > 2\s(I)'
_cod_data_source_file ic6b01917_si_002.cif
_cod_data_source_block e15prr27
_cod_original_cell_volume 2191.9(5)
_cod_original_formula_sum 'C7.93 H8.93 N1.25 O3.09 Zn0.50'
_cod_database_code 4349123
_shelxl_version_number 2014-3
_shelx_space_group_comment
;
The symmetry employed for this shelxl refinement is uniquely defined
by the following loop, which should always be used as a source of
symmetry information in preference to the above space-group names.
They are only intended as comments.
;

loop_
_space_group_symop_operation_xyz
'x, y, z'
'-x, y, -z'
'x+1/2, y+1/2, z'
'-x+1/2, y+1/2, -z'
'-x, -y, -z'
'x, -y, z'
'-x+1/2, -y+1/2, -z'
'x+1/2, -y+1/2, z'

loop_
_atom_site_label
_atom_site_type_symbol
_atom_site_fract_x
_atom_site_fract_y
_atom_site_fract_z
_atom_site_U_iso_or_equiv
_atom_site_adp_type
_atom_site_occupancy
_atom_site_site_symmetry_order
_atom_site_calc_flag
_atom_site_refinement_flags_posn
_atom_site_refinement_flags_adp
_atom_site_refinement_flags_occupancy
_atom_site_disorder_assembly
_atom_site_disorder_group
Zn1 Zn 0.51996(6) 0.5000 0.65760(8) 0.0200(3) Uani 1 2 d S T P A .
O1 O 0.4205(3) 0.4132(3) 0.5885(4) 0.0418(11) Uani 1 1 d . . . . .
O2 O 0.3798(3) 0.4132(3) 0.3531(4) 0.0420(11) Uani 1 1 d . . . . .
O3 O 0.1194(15) 0.2515(13) 0.072(3) 0.134(8) Uani 0.42 1 d D U P . .
O4 O 0.0654(18) 0.2972(17) -0.200(3) 0.150 Uiso 0.42 1 d D U P . .
N1 N 0.5073(4) 0.5000 0.8670(6) 0.0225(13) Uani 1 2 d S T P . .
N2 N 0.2339(9) 0.3206(8) 0.2308(14) 0.085(5) Uani 0.5 1 d D U P . .
H2 H 0.2700 0.3628 0.2321 0.101 Uiso 0.5 1 calc R U P . .
C1 C 0.3741(4) 0.3867(4) 0.4749(6) 0.0368(14) Uani 1 1 d . . . . .
C2 C 0.3091(4) 0.3156(4) 0.4853(6) 0.0384(15) Uani 1 1 d . . . . .
C3 C 0.2439(6) 0.2859(5) 0.3683(7) 0.059(2) Uani 1 1 d . . . . .
C4 C 0.3128(6) 0.2777(5) 0.6124(7) 0.057(2) Uani 1 1 d . . . . .
H4 H 0.3566 0.2965 0.6902 0.069 Uiso 1 1 calc R U . . .
C5 C 0.1813(18) 0.3063(17) 0.090(2) 0.107(9) Uani 0.42 1 d D U P . .
C6 C 0.191(2) 0.350(3) -0.041(3) 0.152(13) Uani 0.42 1 d D U P . .
H6A H 0.2051 0.4058 -0.0105 0.183 Uiso 0.42 1 calc R U P . .
H6B H 0.2487 0.3283 -0.0657 0.183 Uiso 0.42 1 calc R U P . .
C7 C 0.125(3) 0.357(2) -0.175(4) 0.150 Uiso 0.42 1 d D U P . .
C8 C 0.4045(15) 0.5000 0.883(2) 0.061(6) Uani 0.5 2 d S TU P A 1
C9 C 0.4547(12) 0.4266(10) 0.9016(16) 0.060(4) Uani 0.5 1 d . U P A 2
C11 C 0.6084(14) 0.5000 0.964(2) 0.054(5) Uani 0.5 2 d S TU P A 1
C10 C 0.5552(12) 0.4288(10) 0.9396(16) 0.063(4) Uani 0.5 1 d . U P A 3

loop_
_atom_site_aniso_label
_atom_site_aniso_U_11
_atom_site_aniso_U_22
_atom_site_aniso_U_33
_atom_site_aniso_U_23
_atom_site_aniso_U_13
_atom_site_aniso_U_12
Zn1 0.0304(5) 0.0210(5) 0.0100(5) 0.000 0.0074(3) 0.000
O1 0.058(3) 0.045(2) 0.025(2) -0.0108(19) 0.0145(19) -0.027(2)
O2 0.053(3) 0.048(3) 0.024(2) 0.0066(19) 0.0033(18) -0.029(2)
O3 0.147(11) 0.133(11) 0.119(10) 0.011(9) 0.014(8) -0.037(9)
N1 0.027(3) 0.024(3) 0.017(3) 0.000 0.005(2) 0.000
N2 0.098(10) 0.102(11) 0.044(7) 0.029(7) -0.011(7) -0.061(9)
C1 0.045(3) 0.038(3) 0.029(3) -0.004(3) 0.011(3) -0.010(3)
C2 0.051(4) 0.042(3) 0.024(3) -0.003(3) 0.011(3) -0.024(3)
C3 0.077(5) 0.069(5) 0.026(3) 0.010(3) 0.000(3) -0.045(4)
C4 0.072(5) 0.067(5) 0.030(3) 0.000(3) 0.001(3) -0.038(4)
C5 0.112(15) 0.112(15) 0.091(14) 0.035(13) 0.007(12) -0.064(13)
C6 0.130(18) 0.18(2) 0.14(2) -0.012(17) -0.015(15) -0.045(17)
C8 0.044(8) 0.093(10) 0.048(8) 0.000 0.015(7) 0.000
C9 0.085(7) 0.059(6) 0.039(6) 0.001(5) 0.020(5) -0.034(6)
C11 0.044(8) 0.082(10) 0.035(7) 0.000 0.005(6) 0.000
C10 0.089(7) 0.062(6) 0.042(6) 0.006(5) 0.024(5) 0.033(6)

loop_
_atom_type_symbol
_atom_type_description
_atom_type_scat_dispersion_real
_atom_type_scat_dispersion_imag
_atom_type_scat_source
C C 0.0033 0.0016 'International Tables Vol C Tables 4.2.6.8 and 6.1.1.4'
H H 0.0000 0.0000 'International Tables Vol C Tables 4.2.6.8 and 6.1.1.4'
N N 0.0061 0.0033 'International Tables Vol C Tables 4.2.6.8 and 6.1.1.4'
O O 0.0106 0.0060 'International Tables Vol C Tables 4.2.6.8 and 6.1.1.4'
Zn Zn 0.2839 1.4301 'International Tables Vol C Tables 4.2.6.8 and 6.1.1.4'

loop_
_geom_angle_atom_site_label_1
_geom_angle_atom_site_label_2
_geom_angle_atom_site_label_3
_geom_angle
_geom_angle_site_symmetry_1
_geom_angle_site_symmetry_3
O1 Zn1 Zn1 71.21(12) . 5_666
O1 Zn1 Zn1 71.21(12) 6_565 5_666
O1 Zn1 O1 88.6(3) 6_565 .
O1 Zn1 O2 158.29(17) 6_565 2_656
O1 Zn1 O2 158.28(17) . 5_666
O1 Zn1 O2 87.4(2) 6_565 5_666
O1 Zn1 O2 87.4(2) . 2_656
O1 Zn1 N1 97.71(17) . .
O1 Zn1 N1 97.71(17) 6_565 .
O2 Zn1 Zn1 87.30(12) 2_656 5_666
O2 Zn1 Zn1 87.30(12) 5_666 5_666
O2 Zn1 O2 88.5(3) 5_666 2_656
O2 Zn1 N1 103.98(17) 2_656 .
O2 Zn1 N1 103.98(17) 5_666 .
N1 Zn1 Zn1 164.07(18) . 5_666
C1 O1 Zn1 139.2(4) . .
C1 O2 Zn1 117.0(4) . 5_666
C8 N1 Zn1 111.5(9) . .
C8 N1 C11 138.7(12) . .
C9 N1 Zn1 111.1(6) 6_565 .
C9 N1 Zn1 111.1(6) . .
C9 N1 C9 107.7(15) 6_565 .
C11 N1 Zn1 109.8(8) . .
C10 N1 Zn1 110.3(6) 6_565 .
C10 N1 Zn1 110.3(6) . .
C10 N1 C10 105.7(15) 6_565 .
C3 N2 H2 110.5 . .
C3 N2 C5 138.9(14) . .
C5 N2 H2 110.5 . .
O1 C1 O2 125.0(6) . .
O1 C1 C2 116.7(5) . .
O2 C1 C2 118.3(5) . .
C3 C2 C1 122.9(5) . .
C4 C2 C1 119.4(5) . .
C4 C2 C3 117.8(6) . .
C2 C3 N2 122.7(8) . .
C4 C3 N2 118.4(8) 7_556 .
C4 C3 C2 118.9(6) 7_556 .
C2 C4 H4 118.4 . .
C3 C4 C2 123.3(6) 7_556 .
C3 C4 H4 118.4 7_556 .
O3 C5 N2 118.4(19) . .
O3 C5 C6 114(2) . .
N2 C5 C6 127(2) . .
C5 C6 H6A 104.6 . .
C5 C6 H6B 104.6 . .
H6A C6 H6B 105.7 . .
C7 C6 C5 130(3) . .
C7 C6 H6A 104.6 . .
C7 C6 H6B 104.6 . .
O4 C7 C6 114(3) . .
N1 C8 C11 113.3(16) . 5_667
C8 C11 N1 108.0(15) 5_667 .

loop_
_geom_bond_atom_site_label_1
_geom_bond_atom_site_label_2
_geom_bond_distance
_geom_bond_site_symmetry_2
Zn1 Zn1 2.9598(14) 5_666
Zn1 O1 2.029(4) 6_565
Zn1 O1 2.029(4) .
Zn1 O2 2.032(4) 2_656
Zn1 O2 2.032(4) 5_666
Zn1 N1 2.043(6) .
O1 C1 1.240(7) .
O2 Zn1 2.032(4) 5_666
O2 C1 1.259(7) .
O3 C5 1.25(2) .
O4 C7 1.29(3) .
N1 C8 1.51(2) .
N1 C9 1.483(14) 6_565
N1 C9 1.483(14) .
N1 C11 1.56(2) .
N1 C10 1.457(16) 6_565
N1 C10 1.457(15) .
N2 H2 0.8600 .
N2 C3 1.413(14) .
N2 C5 1.436(19) .
C1 C2 1.502(8) .
C2 C3 1.402(8) .
C2 C4 1.356(9) .
C3 C4 1.351(10) 7_556
C4 C3 1.351(10) 7_556
C4 H4 0.9300 .
C5 C6 1.46(2) .
C6 H6A 0.9700 .
C6 H6B 0.9700 .
C6 C7 1.44(2) .
C8 C11 1.51(3) 5_667
C11 C8 1.51(3) 5_667

loop_
_geom_torsion_atom_site_label_1
_geom_torsion_atom_site_label_2
_geom_torsion_atom_site_label_3
_geom_torsion_atom_site_label_4
_geom_torsion
_geom_torsion_site_symmetry_1
_geom_torsion_site_symmetry_4
Zn1 O1 C1 O2 0.0(11) . .
Zn1 O1 C1 C2 177.7(5) . .
Zn1 O2 C1 O1 4.9(9) 5_666 .
Zn1 O2 C1 C2 -172.8(4) 5_666 .
Zn1 N1 C8 C11 180.000(5) . 5_667
Zn1 N1 C11 C8 180.000(6) . 5_667
O1 C1 C2 C3 171.8(7) . .
O1 C1 C2 C4 -8.2(10) . .
O2 C1 C2 C3 -10.3(10) . .
O2 C1 C2 C4 169.6(7) . .
O3 C5 C6 C7 20(7) . .
N2 C5 C6 C7 -159(4) . .
C1 C2 C3 N2 -0.1(13) . .
C1 C2 C3 C4 -179.1(7) . 7_556
C1 C2 C4 C3 179.1(8) . 7_556
C3 N2 C5 O3 6(5) . .
C3 N2 C5 C6 -175(3) . .
C3 C2 C4 C3 -1.0(15) . 7_556
C4 C2 C3 N2 -180.0(10) . .
C4 C2 C3 C4 1.0(14) . 7_556
C5 N2 C3 C2 176(2) . .
C5 N2 C3 C4 -5(3) . 7_556
C5 C6 C7 O4 -25(7) . .
C8 N1 C11 C8 0.000(7) . 5_667
C9 N1 C8 C11 78.6(9) . 5_667
C9 N1 C8 C11 -78.5(9) 6_565 5_667
C9 N1 C11 C8 -58.4(7) . 5_667
C9 N1 C11 C8 58.4(8) 6_565 5_667
C11 N1 C8 C11 0.000(7) . 5_667
C10 N1 C8 C11 -57.7(8) 6_565 5_667
C10 N1 C8 C11 57.7(8) . 5_667
C10 N1 C11 C8 -78.7(9) . 5_667
C10 N1 C11 C8 78.7(9) 6_565 5_667

loop_
_platon_squeeze_void_nr
_platon_squeeze_void_average_x
_platon_squeeze_void_average_y
_platon_squeeze_void_average_z
_platon_squeeze_void_volume
_platon_squeeze_void_count_electrons
_platon_squeeze_void_content
1 0.000 0.500 -0.065 280 27 ' '
2 0.500 0.000 -0.090 280 27 ' '
